data_4515433
loop_
_publ_author_name
'Xu, Xiaohui'
'Li, Shenhui'
'Liu, Qi'
'Liu, Zhiyu'
'Yan, Wei'
'Zhao, Ligong'
'Zhang, Wenhao'
'Zhang, Liang'
'Deng, Feng'
'Cong, Hengjiang'
'Deng, Hexiang'

_publ_section_title
;
 Isolated \p-Interaction Sites in Mesoporous MOF Backbone for Repetitive
 and Reversible Dynamics in Water.
;
_journal_issue 1
_journal_name_full 'ACS applied materials &amp; interfaces'
_journal_page_first 973
_journal_page_last 981
_journal_paper_doi 10.1021/acsami.8b19211
_journal_volume 11
_journal_year 2019
_chemical_formula_moiety 'C216 Fe3 N12 O32 Zr6'
_chemical_formula_sum 'C216 Fe3 N12 O32 Zr6'
_chemical_formula_weight 3989.15
_space_group_crystal_system cubic
_space_group_IT_number 221
_space_group_name_Hall '-P 4 2 3'
_space_group_name_H-M_alt 'P m -3 m'
_atom_sites_solution_primary dual
_audit_creation_date 2018-08-07
_audit_creation_method
;
Olex2 1.2
(compiled 2018.05.29 svn.r3508 for OlexSys, GUI svn.r5506)
;
_cell_angle_alpha 90
_cell_angle_beta 90
_cell_angle_gamma 90
_cell_formula_units_Z 1
_cell_length_a 25.40240(10)
_cell_length_b 25.40240(10)
_cell_length_c 25.40240(10)
_cell_measurement_reflns_used 4343
_cell_measurement_temperature 296(2)
_cell_measurement_theta_max 48.13
_cell_measurement_theta_min 2.46
_cell_volume 16391.71(11)
_computing_cell_refinement 'SAINT v8.34A (Bruker, 2013)'
_computing_data_reduction 'SAINT v8.34A (Bruker, 2013)'
_computing_molecular_graphics 'Olex2 (Dolomanov et al., 2009)'
_computing_publication_material 'Olex2 (Dolomanov et al., 2009)'
_computing_structure_refinement 'ShelXL (Sheldrick, 2015)'
_computing_structure_solution 'XT (Sheldrick, 2015)'
_diffrn_ambient_temperature 296.15
_diffrn_measured_fraction_theta_full 0.956
_diffrn_measured_fraction_theta_max 0.956
_diffrn_measurement_device_type 'CCD area detector'
_diffrn_measurement_method 'phi and omega scans'
_diffrn_radiation_monochromator graphite
_diffrn_radiation_type CuK\a
_diffrn_radiation_wavelength 1.54178
_diffrn_reflns_av_R_equivalents 0.0992
_diffrn_reflns_av_unetI/netI 0.0280
_diffrn_reflns_Laue_measured_fraction_full 0.956
_diffrn_reflns_Laue_measured_fraction_max 0.956
_diffrn_reflns_limit_h_max 23
_diffrn_reflns_limit_h_min -17
_diffrn_reflns_limit_k_max 21
_diffrn_reflns_limit_k_min -24
_diffrn_reflns_limit_l_max 24
_diffrn_reflns_limit_l_min -24
_diffrn_reflns_number 51282
_diffrn_reflns_point_group_measured_fraction_full 0.956
_diffrn_reflns_point_group_measured_fraction_max 0.956
_diffrn_reflns_theta_full 48.655
_diffrn_reflns_theta_max 48.655
_diffrn_reflns_theta_min 2.460
_exptl_absorpt_coefficient_mu 1.446
_exptl_absorpt_correction_T_max 0.7496
_exptl_absorpt_correction_T_min 0.3626
_exptl_absorpt_correction_type multi-scan
_exptl_absorpt_process_details
;
SADABS-2012/1 (Bruker,2012) was used for absorption correction.
wR2(int) was 0.1346 before and 0.0731 after correction.
The Ratio of minimum to maximum transmission is 0.4837.
The \l/2 correction factor is 0.0015.
;
_exptl_crystal_colour 'dark red'
_exptl_crystal_density_diffrn 0.404
_exptl_crystal_description block
_exptl_crystal_F_000 1954
_refine_diff_density_max 1.107
_refine_diff_density_min -0.813
_refine_diff_density_rms 0.059
_refine_ls_extinction_method none
_refine_ls_goodness_of_fit_ref 1.179
_refine_ls_hydrogen_treatment undef
_refine_ls_matrix_type full
_refine_ls_number_parameters 62
_refine_ls_number_reflns 1560
_refine_ls_number_restraints 90
_refine_ls_restrained_S_all 1.213
_refine_ls_R_factor_all 0.0666
_refine_ls_R_factor_gt 0.0620
_refine_ls_shift/su_max 0.001
_refine_ls_shift/su_mean 0.000
_refine_ls_structure_factor_coef Fsqd
_refine_ls_weighting_details 'w=1/[\s^2^(Fo^2^)+(0.0811P)^2^+32.4588P] where P=(Fo^2^+2Fc^2^)/3'
_refine_ls_weighting_scheme calc
_refine_ls_wR_factor_gt 0.1697
_refine_ls_wR_factor_ref 0.1729
_reflns_Friedel_coverage 0.000
_reflns_number_gt 1397
_reflns_number_total 1560
_reflns_threshold_expression 'I > 2\s(I)'
_cod_data_source_file am8b19211_si_003.cif
_cod_data_source_block 1
_cod_original_cell_volume 16391.71(19)
_cod_database_code 4515433
_shelx_shelxl_version_number 2018/3
_shelx_space_group_comment
;
The symmetry employed for this shelxl refinement is uniquely defined
by the following loop, which should always be used as a source of
symmetry information in preference to the above space-group names.
They are only intended as comments.
;
_olex2_refinement_description
;
1. Restrained distances
 C8-C9
 1.339 with sigma of 0.02
 C6-C7 \\sim C9-C8
 with sigma of 0.02
 C8-C8_$1 \\sim C7-C7_$1
 with sigma of 0.02
 C8-C7 \\sim C8_$2-C7_$2
 with sigma of 0.02
 C6-C7_$2 \\sim C9-C8_$2
 with sigma of 0.02
 C8_$2-C8 \\sim C7_$2-C7
 with sigma of 0.02
 C2-C3_$1 \\sim C5-C4_$1
 with sigma of 0.02
 C11A-C12A \\sim C11-C12
 with sigma of 0.02
2. Restrained planarity
 C7, C7_$2, C8_$2, C8
 with sigma of 0.1
 C7_$2, C7, C8_$2, C8
 with sigma of 0.1
 C3, C3_$1, C4, C4_$1
 with sigma of 0.1
 C2, C5, C3, C4
 with sigma of 0.1
3. Uiso/Uaniso restraints and constraints
C8 \\sim C9: within 1.7A with sigma of 0.04 and sigma for terminal atoms of 0.08
Uanis(C3) \\sim Ueq, Uanis(C4) \\sim Ueq, Uanis(C5) \\sim Ueq: with sigma of
0.03 and sigma for terminal atoms of 0.12
Uanis(C10) \\sim Ueq, Uanis(C12) \\sim Ueq, Uanis(C11) \\sim Ueq, Uanis(N1)
\\sim Ueq, Uanis(Fe1) \\sim Ueq: with sigma of 0.01 and sigma for terminal
atoms of 0.1
Uanis(C6) \\sim Ueq, Uanis(C7) \\sim Ueq, Uanis(C8) \\sim Ueq, Uanis(C9) \\sim
Ueq: with sigma of 0.08 and sigma for terminal atoms of 1
Uanis(C3) = Uanis(C4) = Uanis(C5) = Uanis(C2)
Uanis(C6) = Uanis(C7) = Uanis(C8) = Uanis(C9)
Uanis(C10) = Uanis(C11) = Uanis(C12)
Uanis(Fe1) = Uanis(Fe1A)
Uanis(N1) = Uanis(N1A)
Uanis(C10) = Uanis(C10A)
Uanis(C11) = Uanis(C11A)
Uanis(C12) = Uanis(C12A)
4. Others
 Fixed Sof: C7(0.5) C8(0.5) Fe1(0.03125) N1(0.125) C10(0.125) C11(0.25)
 C12(0.25) Fe1A(0.03125) C12A(0.25) C11A(0.25) N1A(0.125) C10A(0.125)
;
_olex2_submission_special_instructions 'No special instructions were received'

loop_
_space_group_symop_operation_xyz
'x, y, z'
'-x, -y, z'
'-x, y, -z'
'x, -y, -z'
'z, x, y'
'z, -x, -y'
'-z, -x, y'
'-z, x, -y'
'y, z, x'
'-y, z, -x'
'y, -z, -x'
'-y, -z, x'
'y, x, -z'
'-y, -x, -z'
'y, -x, z'
'-y, x, z'
'x, z, -y'
'-x, z, y'
'-x, -z, -y'
'x, -z, y'
'z, y, -x'
'z, -y, x'
'-z, y, x'
'-z, -y, -x'
'-x, -y, -z'
'x, y, -z'
'x, -y, z'
'-x, y, z'
'-z, -x, -y'
'-z, x, y'
'z, x, -y'
'z, -x, y'
'-y, -z, -x'
'y, -z, x'
'-y, z, x'
'y, z, -x'
'-y, -x, z'
'y, x, z'
'-y, x, -z'
'y, -x, -z'
'-x, -z, y'
'x, -z, -y'
'x, z, y'
'-x, z, -y'
'-z, -y, x'
'-z, y, -x'
'z, -y, -x'
'z, y, x'

loop_
_atom_site_label
_atom_site_type_symbol
_atom_site_fract_x
_atom_site_fract_y
_atom_site_fract_z
_atom_site_U_iso_or_equiv
_atom_site_adp_type
_atom_site_occupancy
_atom_site_site_symmetry_order
_atom_site_calc_flag
_atom_site_refinement_flags_posn
_atom_site_refinement_flags_adp
_atom_site_refinement_flags_occupancy
_atom_site_disorder_assembly
_atom_site_disorder_group
Zr1 Zr 0.59732(4) 0.500000 0.500000 0.0164(4) Uani 1 8 d S T P . .
O1 O 0.64030(16) 0.57602(17) 0.500000 0.0338(11) Uani 1 2 d S T P . .
O2 O 0.5481(2) 0.4519(2) 0.4519(2) 0.065(3) Uani 1 6 d S T P . .
C1 C 0.6249(3) 0.6249(3) 0.500000 0.045(3) Uani 1 4 d S T P . .
C2 C 0.6662(3) 0.6662(3) 0.500000 0.118(2) Uani 1 4 d DS T P . .
C5 C 0.7427(3) 0.7427(3) 0.500000 0.118(2) Uani 1 4 d DS TU P . .
C6 C 0.7855(4) 0.7855(4) 0.500000 0.172(5) Uani 1 4 d DS TU P A .
C7 C 0.7867(5) 0.8235(5) 0.4585(6) 0.172(5) Uani 0.5 1 d D U . A 1
C8 C 0.8244(5) 0.8611(5) 0.4587(6) 0.172(5) Uani 0.5 1 d D U . A 1
C9 C 0.8624(4) 0.8624(4) 0.500000 0.172(5) Uani 1 4 d DS TU P . .
Fe1 Fe 1.000000 1.000000 0.500000 0.063(3) Uani 0.5 16 d S TU P A 1
N1 N 1.000000 0.9235(6) 0.500000 0.036(4) Uani 0.5 4 d S TU P A 1
C10 C 0.9045(6) 0.9045(6) 0.500000 0.056(3) Uani 0.5 4 d S TU P A 1
C11 C 0.9566(6) 0.8873(6) 0.500000 0.056(3) Uani 0.5 2 d DS TU P A 1
C12 C 0.9731(6) 0.8356(6) 0.500000 0.056(3) Uani 0.5 2 d DS TU P A 1
C3 C 0.7173(3) 0.6517(4) 0.500000 0.118(2) Uani 1 2 d DS TU P B 2
C4 C 0.7560(4) 0.6914(3) 0.500000 0.118(2) Uani 1 2 d DS TU P B 2
Fe1A Fe 1.000000 1.000000 0.4593(5) 0.063(3) Uani 0.25 8 d S T P A 2
C12A C 0.9731(8) 0.8352(8) 0.4627(8) 0.056(3) Uani 0.25 1 d D . . A 2
C11A C 0.9558(9) 0.8866(8) 0.4664(9) 0.056(3) Uani 0.25 1 d D . . A 2
N1A N 1.000000 0.9198(8) 0.4652(8) 0.036(4) Uani 0.25 2 d S T P A 2
C10A C 0.9056(9) 0.9056(9) 0.4643(12) 0.056(3) Uani 0.25 2 d S T P A 2

loop_
_atom_site_aniso_label
_atom_site_aniso_U_11
_atom_site_aniso_U_22
_atom_site_aniso_U_33
_atom_site_aniso_U_23
_atom_site_aniso_U_13
_atom_site_aniso_U_12
Zr1 0.0128(7) 0.0182(5) 0.0182(5) 0.000 0.000 0.000
O1 0.032(3) 0.027(3) 0.042(3) 0.000 0.000 -0.013(2)
O2 0.065(3) 0.065(3) 0.065(3) 0.045(4) -0.045(4) -0.045(4)
C1 0.048(5) 0.048(5) 0.038(7) 0.000 0.000 -0.019(6)
C2 0.051(2) 0.051(2) 0.253(7) 0.000 0.000 -0.015(3)
C5 0.051(2) 0.051(2) 0.253(7) 0.000 0.000 -0.015(3)
C6 0.067(4) 0.067(4) 0.382(15) 0.000 0.000 -0.039(5)
C7 0.067(4) 0.067(4) 0.382(15) 0.000 0.000 -0.039(5)
C8 0.067(4) 0.067(4) 0.382(15) 0.000 0.000 -0.039(5)
C9 0.067(4) 0.067(4) 0.382(15) 0.000 0.000 -0.039(5)
Fe1 0.0369(19) 0.0369(19) 0.116(8) 0.000 0.000 0.000
N1 0.037(6) 0.032(6) 0.037(10) 0.000 0.000 0.000
C10 0.054(2) 0.054(2) 0.058(7) 0.000 0.000 0.003(3)
C11 0.054(2) 0.054(2) 0.058(7) 0.000 0.000 0.003(3)
C12 0.054(2) 0.054(2) 0.058(7) 0.000 0.000 0.003(3)
C3 0.051(2) 0.051(2) 0.253(7) 0.000 0.000 -0.015(3)
C4 0.051(2) 0.051(2) 0.253(7) 0.000 0.000 -0.015(3)
Fe1A 0.0369(19) 0.0369(19) 0.116(8) 0.000 0.000 0.000
C12A 0.054(2) 0.054(2) 0.058(7) 0.000 0.000 0.003(3)
C11A 0.054(2) 0.054(2) 0.058(7) 0.000 0.000 0.003(3)
N1A 0.037(6) 0.032(6) 0.037(10) 0.000 0.000 0.000
C10A 0.054(2) 0.054(2) 0.058(7) 0.000 0.000 0.003(3)

loop_
_atom_type_symbol
_atom_type_description
_atom_type_scat_dispersion_real
_atom_type_scat_dispersion_imag
_atom_type_scat_source
C C 0.0181 0.0091 'International Tables Vol C Tables 4.2.6.8 and 6.1.1.4'
Fe Fe -1.1336 3.1974 'International Tables Vol C Tables 4.2.6.8 and 6.1.1.4'
N N 0.0311 0.0180 'International Tables Vol C Tables 4.2.6.8 and 6.1.1.4'
O O 0.0492 0.0322 'International Tables Vol C Tables 4.2.6.8 and 6.1.1.4'
Zr Zr -0.1862 2.2449 'International Tables Vol C Tables 4.2.6.8 and 6.1.1.4'

loop_
_geom_angle_atom_site_label_1
_geom_angle_atom_site_label_2
_geom_angle_atom_site_label_3
_geom_angle
_geom_angle_site_symmetry_1
_geom_angle_site_symmetry_3
Zr1 Zr1 Zr1 60.0 9 5
Zr1 Zr1 Zr1 90.000(1) 29_666 5
Zr1 Zr1 Zr1 60.0 33_666 5
Zr1 Zr1 Zr1 90.000(1) 33_666 9
Zr1 Zr1 Zr1 60.0 29_666 9
Zr1 Zr1 Zr1 60.0 33_666 29_666
O1 Zr1 Zr1 164.48(11) 43 33_666
O1 Zr1 Zr1 74.48(11) . 5
O1 Zr1 Zr1 110.37(7) . 9
O1 Zr1 Zr1 74.48(11) 17_556 33_666
O1 Zr1 Zr1 164.48(11) 17_556 9
O1 Zr1 Zr1 110.37(7) 27_565 33_666
O1 Zr1 Zr1 110.37(7) 17_556 5
O1 Zr1 Zr1 110.37(7) . 33_666
O1 Zr1 Zr1 74.48(11) 43 9
O1 Zr1 Zr1 110.37(7) 43 29_666
O1 Zr1 Zr1 164.48(11) 27_565 5
O1 Zr1 Zr1 110.37(7) 17_556 29_666
O1 Zr1 Zr1 110.37(7) 43 5
O1 Zr1 Zr1 74.48(11) 27_565 29_666
O1 Zr1 Zr1 164.48(11) . 29_666
O1 Zr1 Zr1 110.37(7) 27_565 9
O1 Zr1 O1 75.98(10) 17_556 27_565
O1 Zr1 O1 121.0(2) 43 17_556
O1 Zr1 O1 75.98(10) 43 27_565
O1 Zr1 O1 75.98(10) 43 .
O1 Zr1 O1 121.0(2) 27_565 .
O1 Zr1 O1 75.98(10) 17_556 .
O2 Zr1 Zr1 34.98(13) 27_565 33_666
O2 Zr1 Zr1 89.5(2) 27_565 29_666
O2 Zr1 Zr1 89.5(2) 4_566 33_666
O2 Zr1 Zr1 89.5(2) 26_556 33_666
O2 Zr1 Zr1 34.98(13) 26_556 9
O2 Zr1 Zr1 89.5(2) 4_566 29_666
O2 Zr1 Zr1 89.5(2) 26_556 5
O2 Zr1 Zr1 89.5(2) . 9
O2 Zr1 Zr1 34.98(13) 26_556 29_666
O2 Zr1 Zr1 89.5(2) . 5
O2 Zr1 Zr1 34.98(13) . 33_666
O2 Zr1 Zr1 34.98(13) 4_566 5
O2 Zr1 Zr1 34.98(13) 27_565 5
O2 Zr1 Zr1 34.98(13) 4_566 9
O2 Zr1 Zr1 89.5(2) 27_565 9
O2 Zr1 Zr1 34.98(13) . 29_666
O2 Zr1 O1 141.92(4) . .
O2 Zr1 O1 77.8(2) . 17_556
O2 Zr1 O1 141.92(4) 4_566 27_565
O2 Zr1 O1 77.8(2) 4_566 .
O2 Zr1 O1 77.8(2) 27_565 17_556
O2 Zr1 O1 77.8(2) 27_565 .
O2 Zr1 O1 77.8(2) 26_556 27_565
O2 Zr1 O1 141.92(4) 26_556 .
O2 Zr1 O1 141.92(4) 4_566 17_556
O2 Zr1 O1 141.92(4) . 43
O2 Zr1 O1 77.8(2) . 27_565
O2 Zr1 O1 77.8(2) 4_566 43
O2 Zr1 O1 141.92(4) 27_565 27_565
O2 Zr1 O1 141.92(4) 27_565 43
O2 Zr1 O1 77.8(2) 26_556 43
O2 Zr1 O1 141.92(4) 26_556 17_556
O2 Zr1 O2 108.3(6) . 4_566
O2 Zr1 O2 70.0(3) 4_566 27_565
O2 Zr1 O2 70.0(3) . 26_556
O2 Zr1 O2 70.0(3) 4_566 26_556
O2 Zr1 O2 70.0(3) . 27_565
O2 Zr1 O2 108.3(6) 27_565 26_556
C1 O1 Zr1 133.0(5) . .
Zr1 O2 Zr1 110.0(3) . 33_666
Zr1 O2 Zr1 110.0(3) 33_666 29_666
Zr1 O2 Zr1 110.0(3) . 29_666
O1 C1 O1 125.1(8) . 13_556
O1 C1 C2 117.5(4) . .
O1 C1 C2 117.5(4) 13_556 .
C3 C2 C1 119.3(6) . .
C3 C2 C1 119.3(6) 38 .
C3 C2 C3 121.5(12) . 38
C4 C5 C6 120.5(6) 38 .
C4 C5 C6 120.5(6) . .
C4 C5 C4 119.0(12) 38 .
C7 C6 C5 119.5(7) 38 .
C7 C6 C5 119.5(7) 26_556 .
C7 C6 C5 119.5(7) 13_556 .
C7 C6 C5 119.5(7) . .
C7 C6 C7 55.1(10) . 38
C7 C6 C7 120.9(13) 26_556 38
C7 C6 C7 94.9(12) 26_556 .
C7 C6 C7 55.1(10) 13_556 26_556
C7 C6 C7 120.9(13) 13_556 .
C7 C6 C7 94.9(12) 13_556 38
C6 C7 C8 91.7(8) . 38
C7 C7 C6 62.5(5) 38 .
C7 C7 C8 89.9(4) 38 .
C7 C7 C8 45.7(6) 38 38
C8 C7 C6 119.4(9) . .
C8 C7 C8 44.2(7) . 38
C7 C8 C7 44.3(7) . 38
C7 C8 C9 119.8(9) . .
C8 C8 C7 45.7(6) 38 38
C8 C8 C7 90.1(4) 38 .
C8 C8 C9 62.5(5) 38 .
C9 C8 C7 91.9(8) . 38
C8 C9 C8 55.1(10) 26_556 13_556
C8 C9 C8 120.8(13) . 13_556
C8 C9 C8 55.1(10) . 38
C8 C9 C8 94.8(12) . 26_556
C8 C9 C8 120.8(13) 38 26_556
C8 C9 C8 94.8(12) 38 13_556
C8 C9 C10 119.6(7) 26_556 .
C8 C9 C10 119.6(7) 38 .
C8 C9 C10 119.6(7) 13_556 .
C8 C9 C10 119.6(7) . .
C8 C9 C10A 93.1(10) 13_556 26_556
C8 C9 C10A 143.0(9) . 26_556
C8 C9 C10A 93.1(10) 26_556 26_556
C8 C9 C10A 143.0(9) 38 26_556
C10 C9 C10A 30.3(10) . 26_556
C10A C9 C10A 61(2) 26_556 .
N1 Fe1 N1 90.000(5) . 13_556
N1 Fe1 N1 90.000(1) 25_776 13_556
N1 Fe1 N1 180.0 37_775 13_556
N1 Fe1 N1 90.000(1) . 37_775
N1 Fe1 N1 180.0 . 25_776
N1 Fe1 N1 90.000(2) 37_775 25_776
C11 N1 Fe1 129.8(8) . .
C11 N1 Fe1 129.8(8) 3_756 .
C11 N1 C11 100.3(15) . 3_756
C11 C10 C9 116.8(10) . .
C11 C10 C9 116.8(10) 13_556 .
C11 C10 C11 126(2) . 13_556
C10 C11 N1 122.0(14) . .
C12 C11 N1 112.1(13) . .
C12 C11 C10 125.9(15) . .
C12 C12 C11 107.7(9) 3_756 .
C2 C3 C4 118.5(10) . .
C5 C4 C3 121.2(10) . .
N1A Fe1A N1A 89.69(11) . 37_775
C12A C12A C11A 108.5(13) 28_755 .
C12A C11A N1A 108.3(19) . .
C10A C11A C12A 129(2) . .
C10A C11A N1A 122(2) . .
C11A N1A Fe1A 127.0(11) 28_755 .
C11A N1A Fe1A 126.9(11) . .
C11A N1A C11A 106(2) 28_755 .
C11A N1A N1A 88.8(12) . 26_556
C11A N1A N1A 88.8(12) 28_755 26_556
N1A N1A Fe1A 94.2(7) 26_556 .
C9 C10A C10A 59.7(10) . 26_556
C11A C10A C9 109.6(15) . .
C11A C10A C9 109.6(15) 38 .
C11A C10A C10A 87.8(15) 38 26_556
C11A C10A C10A 87.8(15) . 26_556

loop_
_geom_bond_atom_site_label_1
_geom_bond_atom_site_label_2
_geom_bond_distance
_geom_bond_site_symmetry_2
Zr1 Zr1 3.4961(14) 5
Zr1 Zr1 3.4961(14) 9
Zr1 Zr1 3.4961(14) 29_666
Zr1 Zr1 3.4961(14) 33_666
Zr1 O1 2.218(4) 17_556
Zr1 O1 2.218(4) 43
Zr1 O1 2.218(4) .
Zr1 O1 2.218(4) 27_565
Zr1 O2 2.134(4) 26_556
Zr1 O2 2.134(4) 27_565
Zr1 O2 2.133(4) .
Zr1 O2 2.134(4) 4_566
O1 C1 1.301(6) .
C1 C2 1.483(16) .
C2 C3 1.350(10) .
C2 C3 1.350(10) 38
C5 C6 1.535(18) .
C5 C4 1.346(9) 38
C5 C4 1.346(9) .
C6 C7 1.429(12) 13_556
C6 C7 1.429(12) 38
C6 C7 1.429(12) .
C6 C7 1.429(12) 26_556
C7 C7 1.32(2) 38
C7 C8 1.892(19) 38
C7 C8 1.355(17) .
C8 C8 1.32(2) 38
C8 C9 1.426(11) .
C9 C10 1.51(3) .
C9 C10A 1.80(3) 26_556
C9 C10A 1.80(3) .
Fe1 N1 1.943(15) .
Fe1 N1 1.943(15) 25_776
Fe1 N1 1.943(15) 37_775
Fe1 N1 1.943(15) 13_556
N1 C11 1.435(17) .
N1 C11 1.436(18) 3_756
C10 C11 1.394(18) 13_556
C10 C11 1.394(18) .
C11 C12 1.380(16) .
C12 C12 1.36(3) 3_756
C3 C4 1.409(12) .
Fe1A Fe1A 2.07(3) 25_776
Fe1A N1A 2.04(2) 2_775
Fe1A N1A 2.04(2) .
Fe1A N1A 2.04(2) 37_775
Fe1A N1A 2.04(2) 38
C12A C12A 1.37(4) 28_755
C12A C12A 1.90(4) 26_556
C12A C11A 1.380(19) .
C11A C11A 1.71(4) 26_556
C11A N1A 1.40(2) .
C11A C10A 1.37(2) .
N1A N1A 1.77(4) 26_556
C10A C10A 1.81(6) 26_556

loop_
_smtbx_masks_void_nr
_smtbx_masks_void_average_x
_smtbx_masks_void_average_y
_smtbx_masks_void_average_z
_smtbx_masks_void_volume
_smtbx_masks_void_count_electrons
1 -0.528 -0.639 -0.609 12533.8 232.2
